data_7232808
loop_
_publ_author_name
'Ruiz, Cristina'
'Garc\'ia-Valdivia, Antonio A.'
'Fern\'andez, Bel\'en'
'Cepeda, Javier'
'Oyarzabal, Itziar'
'Abas, Elisa'
'Laguna, Mariano'
'Garc\'ia, Jose Angel'
'Fern\'andez, Ignacio'
'San Sebastian, Eider'
'Rodr\'iguez-Di\'eguez, Antonio'

_publ_section_title
;
 Multifunctional coordination compounds based on lanthanide ions and
 5-bromonicotinic acid: magnetic, luminescence and anti-cancer properties
;
_journal_issue 25
_journal_name_full CrystEngComm
_journal_page_first 3881
_journal_paper_doi 10.1039/C9CE00292H
_journal_volume 21
_journal_year 2019
_chemical_formula_sum 'C24 H19 Br4 N4 O11 Yb'
_chemical_formula_weight 1032.11
_chemical_name_systematic
;
[tetraaquabis(5-bromonicotinato-kO)ytterbium(III)] 
[diaquabis(5-bromonicotinato-k2O,O')bis(5-bromonicotinato-kO)dysprosium(III)]
bis(5-bromonicotinic acid)
;
_space_group_crystal_system monoclinic
_space_group_IT_number 13
_space_group_name_Hall '-P 2yc'
_space_group_name_H-M_alt 'P 1 2/c 1'
_symmetry_space_group_name_Hall '-P 2yc'
_symmetry_space_group_name_H-M 'P 1 2/c 1'
_atom_sites_solution_hydrogens mixed
_audit_creation_method SHELXL-2016/6
_audit_update_record
;
2018-12-26 deposited with the CCDC.    2019-05-21 downloaded from the CCDC.
;
_cell_angle_alpha 90
_cell_angle_beta 90.443(3)
_cell_angle_gamma 90
_cell_formula_units_Z 4
_cell_length_a 11.6100(5)
_cell_length_b 15.8524(8)
_cell_length_c 16.6978(6)
_cell_measurement_reflns_used 31777
_cell_measurement_temperature 100(2)
_cell_measurement_theta_max 28.784
_cell_measurement_theta_min 2.487
_cell_volume 3073.1(2)
_computing_cell_refinement 'Bruker SAINT'
_computing_data_collection 'Bruker APEX2'
_computing_data_reduction 'Bruker SAINT'
_computing_molecular_graphics 'Bruker SHELXTL'
_computing_publication_material 'Bruker SHELXTL'
_computing_structure_refinement 'SHELXL-2016/6 (Sheldrick, 2016)'
_computing_structure_solution 'SHELXS-97 (Sheldrick 2008)'
_diffrn_ambient_temperature 100(2)
_diffrn_measured_fraction_theta_full 0.998
_diffrn_measured_fraction_theta_max 0.992
_diffrn_measurement_device_type 'Bruker Venture'
_diffrn_measurement_method \w
_diffrn_radiation_monochromator graphite
_diffrn_radiation_source 'fine-focus sealed tube'
_diffrn_radiation_type MoK\a
_diffrn_radiation_wavelength 0.71073
_diffrn_reflns_av_R_equivalents 0.1487
_diffrn_reflns_av_unetI/netI 0.1247
_diffrn_reflns_Laue_measured_fraction_full 0.998
_diffrn_reflns_Laue_measured_fraction_max 0.992
_diffrn_reflns_limit_h_max 15
_diffrn_reflns_limit_h_min -15
_diffrn_reflns_limit_k_max 21
_diffrn_reflns_limit_k_min -18
_diffrn_reflns_limit_l_max 22
_diffrn_reflns_limit_l_min -22
_diffrn_reflns_number 31777
_diffrn_reflns_point_group_measured_fraction_full 0.998
_diffrn_reflns_point_group_measured_fraction_max 0.992
_diffrn_reflns_theta_full 25.242
_diffrn_reflns_theta_max 28.784
_diffrn_reflns_theta_min 2.487
_diffrn_standards_decay_% 0
_diffrn_standards_interval_count 0
_diffrn_standards_interval_time 0
_diffrn_standards_number 0
_exptl_absorpt_coefficient_mu 8.307
_exptl_absorpt_correction_T_max 0.4765
_exptl_absorpt_correction_T_min 0.0683
_exptl_absorpt_correction_type multi-scan
_exptl_absorpt_process_details 'SADABS 2014/5'
_exptl_crystal_colour colourless
_exptl_crystal_density_diffrn 2.231
_exptl_crystal_density_method none
_exptl_crystal_description 'rectangular plate'
_exptl_crystal_F_000 1956
_exptl_crystal_size_max 0.11
_exptl_crystal_size_mid 0.08
_exptl_crystal_size_min 0.02
_refine_diff_density_max 1.678
_refine_diff_density_min -1.709
_refine_diff_density_rms 0.286
_refine_ls_extinction_method none
_refine_ls_goodness_of_fit_ref 1.023
_refine_ls_hydrogen_treatment constr
_refine_ls_matrix_type full
_refine_ls_number_parameters 398
_refine_ls_number_reflns 7958
_refine_ls_number_restraints 12
_refine_ls_restrained_S_all 1.022
_refine_ls_R_factor_all 0.1166
_refine_ls_R_factor_gt 0.0558
_refine_ls_shift/su_max 0.000
_refine_ls_shift/su_mean 0.000
_refine_ls_structure_factor_coef Fsqd
_refine_ls_weighting_details 'w=1/[\s^2^(Fo^2^)+(0.0172P)^2^+4.9210P] where P=(Fo^2^+2Fc^2^)/3'
_refine_ls_weighting_scheme calc
_refine_ls_wR_factor_gt 0.0721
_refine_ls_wR_factor_ref 0.0847
_reflns_Friedel_coverage 0.000
_reflns_number_gt 5138
_reflns_number_total 7958
_reflns_threshold_expression 'I > 2\s(I)'
_cod_data_source_file c9ce00292h2.cif
_cod_data_source_block Compound3
_cod_depositor_comments 'Adding full bibliography for 7232807--7232810.cif.'
_cod_database_code 7232808
_shelx_shelxl_version_number 2016/6
_shelx_space_group_comment
;
The symmetry employed for this shelxl refinement is uniquely defined
by the following loop, which should always be used as a source of
symmetry information in preference to the above space-group names.
They are only intended as comments.
;
_shelxl_version_number 2014-3

loop_
_space_group_symop_operation_xyz
'x, y, z'
'-x, y, -z+1/2'
'-x, -y, -z'
'x, -y, z-1/2'

loop_
_atom_site_label
_atom_site_type_symbol
_atom_site_fract_x
_atom_site_fract_y
_atom_site_fract_z
_atom_site_U_iso_or_equiv
_atom_site_adp_type
_atom_site_occupancy
_atom_site_site_symmetry_order
_atom_site_calc_flag
_atom_site_refinement_flags_posn
_atom_site_refinement_flags_adp
_atom_site_refinement_flags_occupancy
Yb1 Yb 0.0000 0.35374(3) 0.2500 0.00647(10) Uani 1 2 d S T P
Yb2 Yb 0.5000 0.38697(3) 0.2500 0.00574(10) Uani 1 2 d S T P
Br1A Br -0.15922(7) -0.14933(5) 0.18792(6) 0.0309(2) Uani 1 1 d . . .
Br1B Br -0.43049(6) 0.25808(5) 0.60856(5) 0.01793(19) Uani 1 1 d . . .
Br1C Br 0.03758(6) 0.71312(5) 0.11902(4) 0.01673(18) Uani 1 1 d . . .
Br1D Br 0.38178(7) -0.08307(5) 0.17662(5) 0.02017(19) Uani 1 1 d . . .
C2A C 0.0116(6) 0.1033(5) 0.1259(4) 0.0139(16) Uani 1 1 d . . .
H2A H 0.0466 0.1543 0.1133 0.017 Uiso 1 1 calc R U .
C2B C -0.1493(6) 0.4403(4) 0.5254(4) 0.0110(16) Uani 1 1 d . . .
H2B H -0.0933 0.4783 0.5089 0.013 Uiso 1 1 calc R U .
C2C C 0.3642(6) 0.5844(4) 0.0253(4) 0.0094(15) Uani 1 1 d . . .
H2C H 0.4319 0.5607 0.0061 0.011 Uiso 1 1 calc R U .
C2D C 0.5797(6) 0.1413(5) 0.0741(4) 0.0122(15) Uani 1 1 d . . .
H2D H 0.6177 0.1876 0.0526 0.015 Uiso 1 1 calc R U .
C3A C -0.0889(6) 0.1047(4) 0.1687(4) 0.0087(15) Uani 1 1 d . . .
C3B C -0.1756(5) 0.3728(4) 0.4750(4) 0.0065(15) Uani 1 1 d . . .
C3C C 0.3296(6) 0.5645(4) 0.1024(4) 0.0083(15) Uani 1 1 d . . .
C3D C 0.6261(6) 0.0621(5) 0.0605(4) 0.0124(16) Uani 1 1 d . . .
C4A C -0.1423(6) 0.0288(4) 0.1886(4) 0.0137(17) Uani 1 1 d . . .
H4A H -0.2111 0.0276 0.2168 0.016 Uiso 1 1 calc R U .
C4B C -0.2602(6) 0.3159(5) 0.4989(4) 0.0111(16) Uani 1 1 d . . .
H4B H -0.2805 0.2700 0.4672 0.013 Uiso 1 1 calc R U .
C4C C 0.2284(6) 0.6013(4) 0.1310(4) 0.0088(15) Uani 1 1 d . . .
H4C H 0.2013 0.5886 0.1819 0.011 Uiso 1 1 calc R U .
C4D C 0.5687(6) -0.0083(5) 0.0914(4) 0.0163(17) Uani 1 1 d . . .
H4D H 0.5961 -0.0627 0.0831 0.020 Uiso 1 1 calc R U .
C5A C -0.0885(6) -0.0444(4) 0.1647(4) 0.0142(17) Uani 1 1 d . . .
C5B C -0.3131(6) 0.3306(4) 0.5720(4) 0.0111(16) Uani 1 1 d . . .
C5C C 0.1699(6) 0.6567(4) 0.0820(4) 0.0121(16) Uani 1 1 d . . .
C5D C 0.4692(6) 0.0064(5) 0.1350(4) 0.0137(16) Uani 1 1 d . . .
C6A C 0.0110(6) -0.0416(5) 0.1205(4) 0.0166(18) Uani 1 1 d . . .
H6A H 0.0439 -0.0919 0.1035 0.020 Uiso 1 1 calc R U .
C6B C -0.2819(6) 0.4002(4) 0.6179(4) 0.0112(16) Uani 1 1 d . . .
H6B H -0.3199 0.4099 0.6659 0.013 Uiso 1 1 calc R U .
C6C C 0.2079(6) 0.6715(4) 0.0055(4) 0.0139(17) Uani 1 1 d . . .
H6C H 0.1650 0.7071 -0.0275 0.017 Uiso 1 1 calc R U .
C6D C 0.4311(6) 0.0881(5) 0.1469(4) 0.0159(17) Uani 1 1 d . . .
H6D H 0.3657 0.0966 0.1777 0.019 Uiso 1 1 calc R U .
C31A C -0.1456(6) 0.1871(4) 0.1908(4) 0.0120(16) Uani 1 1 d . . .
C31B C -0.1163(6) 0.3649(4) 0.3953(4) 0.0087(14) Uani 1 1 d . U .
C31C C 0.3965(6) 0.5049(4) 0.1531(4) 0.0121(16) Uani 1 1 d . . .
C31D C 0.7334(6) 0.0548(5) 0.0122(4) 0.0110(16) Uani 1 1 d . . .
N1A N 0.0617(5) 0.0315(4) 0.1013(4) 0.0175(15) Uani 1 1 d . . .
N1B N -0.1989(5) 0.4536(4) 0.5955(3) 0.0128(14) Uani 1 1 d . . .
N1C N 0.3036(5) 0.6369(4) -0.0231(4) 0.0131(14) Uani 1 1 d . . .
N1D N 0.4842(5) 0.1555(4) 0.1158(4) 0.0174(15) Uani 1 1 d . . .
O1W O 0.1383(4) 0.4500(3) 0.2752(3) 0.0116(11) Uani 1 1 d . . .
H11W H 0.2053 0.4528 0.2554 0.017 Uiso 1 1 d . U .
H12W H 0.1452 0.4760 0.3201 0.017 Uiso 1 1 d . U .
O2W O 0.3627(4) 0.3291(3) 0.3254(3) 0.0127(11) Uani 1 1 d . . .
H21W H 0.3152 0.2909 0.3115 0.019 Uiso 1 1 d . U .
H22W H 0.3505 0.3367 0.3751 0.019 Uiso 1 1 d . U .
O3W O 0.3951(4) 0.3037(3) 0.1657(3) 0.0146(12) Uani 1 1 d . . .
H31W H 0.3222 0.3004 0.1685 0.018 Uiso 1 1 d . U .
H32W H 0.4170 0.2542 0.1541 0.018 Uiso 1 1 d . U .
O1A O -0.0870(4) 0.2539(3) 0.1800(3) 0.0096(10) Uani 1 1 d . U .
O1B O -0.0279(4) 0.4088(3) 0.3826(3) 0.0123(11) Uani 1 1 d . . .
O1C O 0.4918(4) 0.4770(3) 0.1307(3) 0.0118(11) Uani 1 1 d . . .
O2D O 0.7920(4) 0.1151(3) -0.0040(3) 0.0184(12) Uani 1 1 d . . .
O2A O -0.2472(4) 0.1850(3) 0.2149(3) 0.0127(11) Uani 1 1 d . . .
O2B O -0.1572(4) 0.3147(3) 0.3431(3) 0.0095(11) Uani 1 1 d . . .
O2C O 0.3547(4) 0.4831(3) 0.2204(3) 0.0122(11) Uani 1 1 d . . .
O1D O 0.7550(4) -0.0241(3) -0.0088(3) 0.0157(12) Uani 1 1 d . . .
H1D H 0.8123 -0.0267 -0.0319 0.019 Uiso 1 1 d . U .

loop_
_atom_site_aniso_label
_atom_site_aniso_U_11
_atom_site_aniso_U_22
_atom_site_aniso_U_33
_atom_site_aniso_U_23
_atom_site_aniso_U_13
_atom_site_aniso_U_12
Yb1 0.0032(2) 0.0085(2) 0.0078(2) 0.000 0.00114(17) 0.000
Yb2 0.0024(2) 0.0085(2) 0.0064(2) 0.000 0.00049(16) 0.000
Br1A 0.0237(5) 0.0111(4) 0.0582(6) -0.0023(4) 0.0233(4) 0.0014(4)
Br1B 0.0142(4) 0.0180(4) 0.0217(4) 0.0020(3) 0.0084(3) -0.0047(3)
Br1C 0.0106(4) 0.0171(4) 0.0225(4) -0.0005(3) 0.0034(3) 0.0073(3)
Br1D 0.0144(4) 0.0235(4) 0.0226(4) 0.0022(4) 0.0046(3) -0.0024(3)
C2A 0.019(4) 0.012(4) 0.011(4) 0.003(3) -0.006(3) 0.004(3)
C2B 0.002(3) 0.016(4) 0.014(4) 0.002(3) -0.001(3) 0.001(3)
C2C 0.003(3) 0.011(4) 0.014(4) -0.003(3) 0.003(3) 0.002(3)
C2D 0.007(3) 0.020(4) 0.010(4) -0.001(3) -0.005(3) 0.000(3)
C3A 0.009(3) 0.012(4) 0.005(3) 0.000(3) 0.000(3) -0.002(3)
C3B 0.003(3) 0.012(4) 0.005(3) 0.004(3) -0.002(3) 0.000(3)
C3C 0.009(4) 0.003(3) 0.013(4) -0.004(3) -0.002(3) 0.003(3)
C3D 0.005(3) 0.021(4) 0.011(4) 0.001(3) -0.004(3) 0.004(3)
C4A 0.010(4) 0.018(4) 0.013(4) -0.008(3) 0.004(3) -0.002(3)
C4B 0.010(4) 0.016(4) 0.007(3) 0.005(3) -0.001(3) 0.001(3)
C4C 0.008(3) 0.008(4) 0.010(4) -0.004(3) 0.002(3) -0.001(3)
C4D 0.017(4) 0.018(4) 0.014(4) -0.004(3) 0.001(3) -0.001(3)
C5A 0.019(4) 0.009(4) 0.015(4) 0.002(3) 0.000(3) -0.001(3)
C5B 0.007(3) 0.011(4) 0.016(4) 0.010(3) 0.000(3) 0.001(3)
C5C 0.008(4) 0.005(4) 0.024(4) -0.002(3) -0.001(3) 0.001(3)
C5D 0.014(4) 0.019(4) 0.008(4) -0.002(3) -0.005(3) -0.006(3)
C6A 0.014(4) 0.015(4) 0.021(4) -0.004(3) 0.009(3) 0.004(3)
C6B 0.013(4) 0.015(4) 0.006(3) 0.002(3) -0.001(3) -0.001(3)
C6C 0.012(4) 0.012(4) 0.017(4) 0.006(3) -0.002(3) 0.003(3)
C6D 0.010(4) 0.024(4) 0.014(4) -0.006(3) -0.001(3) 0.001(3)
C31A 0.009(4) 0.012(4) 0.015(4) 0.000(3) -0.003(3) 0.001(3)
C31B 0.0086(16) 0.0087(17) 0.0087(16) 0.0004(10) -0.0005(10) 0.0006(10)
C31C 0.012(4) 0.014(4) 0.011(4) -0.004(3) -0.004(3) 0.001(3)
C31D 0.012(4) 0.015(4) 0.006(4) -0.002(3) -0.007(3) 0.003(3)
N1A 0.021(4) 0.011(3) 0.021(4) 0.004(3) 0.004(3) 0.003(3)
N1B 0.009(3) 0.015(3) 0.014(3) -0.002(3) 0.000(3) -0.003(3)
N1C 0.016(3) 0.011(3) 0.012(3) 0.005(3) 0.001(3) 0.002(3)
N1D 0.019(4) 0.009(3) 0.025(4) -0.009(3) 0.002(3) 0.002(3)
O1W 0.007(2) 0.017(3) 0.011(3) -0.004(2) 0.002(2) -0.004(2)
O2W 0.011(3) 0.017(3) 0.010(3) -0.001(2) 0.002(2) -0.005(2)
O3W 0.010(3) 0.013(3) 0.021(3) -0.008(2) -0.002(2) -0.001(2)
O1A 0.0094(13) 0.0094(13) 0.0101(13) -0.0009(9) -0.0002(9) -0.0009(9)
O1B 0.009(2) 0.017(3) 0.010(2) -0.004(2) 0.005(2) -0.002(2)
O1C 0.008(3) 0.016(3) 0.011(3) 0.000(2) 0.001(2) 0.004(2)
O2D 0.019(3) 0.019(3) 0.018(3) -0.001(2) 0.007(2) -0.002(2)
O2A 0.012(3) 0.009(3) 0.016(3) 0.001(2) -0.002(2) 0.004(2)
O2B 0.008(2) 0.015(3) 0.006(2) -0.002(2) -0.0007(19) -0.003(2)
O2C 0.010(3) 0.013(3) 0.013(3) 0.002(2) 0.004(2) 0.003(2)
O1D 0.006(2) 0.017(3) 0.024(3) 0.003(2) 0.004(2) 0.001(2)

loop_
_atom_type_symbol
_atom_type_description
_atom_type_scat_dispersion_real
_atom_type_scat_dispersion_imag
_atom_type_scat_source
C C 0.0033 0.0016 'International Tables Vol C Tables 4.2.6.8 and 6.1.1.4'
H H 0.0000 0.0000 'International Tables Vol C Tables 4.2.6.8 and 6.1.1.4'
N N 0.0061 0.0033 'International Tables Vol C Tables 4.2.6.8 and 6.1.1.4'
O O 0.0106 0.0060 'International Tables Vol C Tables 4.2.6.8 and 6.1.1.4'
Br Br -0.2901 2.4595 'International Tables Vol C Tables 4.2.6.8 and 6.1.1.4'
Yb Yb -0.3850 5.5486 'International Tables Vol C Tables 4.2.6.8 and 6.1.1.4'

loop_
_geom_angle_atom_site_label_1
_geom_angle_atom_site_label_2
_geom_angle_atom_site_label_3
_geom_angle
_geom_angle_site_symmetry_1
_geom_angle_site_symmetry_3
O1A Yb1 O1A 88.4(2) . 2
O1A Yb1 O1W 155.11(15) . .
O1A Yb1 O1W 93.68(17) 2 .
O1A Yb1 O1W 93.68(17) . 2
O1A Yb1 O1W 155.12(15) 2 2
O1W Yb1 O1W 94.7(2) . 2
O1A Yb1 O1B 80.63(16) . 2
O1A Yb1 O1B 133.13(15) 2 2
O1W Yb1 O1B 79.91(16) . 2
O1W Yb1 O1B 71.51(15) 2 2
O1A Yb1 O1B 133.14(15) . .
O1A Yb1 O1B 80.63(16) 2 .
O1W Yb1 O1B 71.52(15) . .
O1W Yb1 O1B 79.91(16) 2 .
O1B Yb1 O1B 137.4(2) 2 .
O1A Yb1 O2B 79.48(15) . .
O1A Yb1 O2B 79.96(16) 2 .
O1W Yb1 O2B 125.31(15) . .
O1W Yb1 O2B 76.07(15) 2 .
O1B Yb1 O2B 140.47(15) 2 .
O1B Yb1 O2B 53.81(15) . .
O1A Yb1 O2B 79.96(15) . 2
O1A Yb1 O2B 79.48(15) 2 2
O1W Yb1 O2B 76.07(15) . 2
O1W Yb1 O2B 125.31(15) 2 2
O1B Yb1 O2B 53.81(15) 2 2
O1B Yb1 O2B 140.47(15) . 2
O2B Yb1 O2B 151.2(2) . 2
O1A Yb1 C31B 106.46(18) . .
O1A Yb1 C31B 78.90(18) 2 .
O1W Yb1 C31B 98.26(18) . .
O1W Yb1 C31B 76.73(18) 2 .
O1B Yb1 C31B 147.88(17) 2 .
O1B Yb1 C31B 26.75(17) . .
O2B Yb1 C31B 27.06(17) . .
O2B Yb1 C31B 157.23(17) 2 .
O1A Yb1 C31B 78.90(18) . 2
O1A Yb1 C31B 106.46(18) 2 2
O1W Yb1 C31B 76.73(18) . 2
O1W Yb1 C31B 98.26(18) 2 2
O1B Yb1 C31B 26.75(17) 2 2
O1B Yb1 C31B 147.88(18) . 2
O2B Yb1 C31B 157.23(17) . 2
O2B Yb1 C31B 27.06(17) 2 2
C31B Yb1 C31B 172.7(3) . 2
O2W Yb2 O2W 131.5(2) 2_655 .
O2W Yb2 O3W 78.11(17) 2_655 .
O2W Yb2 O3W 74.32(17) . .
O2W Yb2 O3W 74.32(17) 2_655 2_655
O2W Yb2 O3W 78.11(17) . 2_655
O3W Yb2 O3W 109.1(2) . 2_655
O2W Yb2 O2C 131.99(16) 2_655 .
O2W Yb2 O2C 82.50(16) . .
O3W Yb2 O2C 82.20(17) . .
O3W Yb2 O2C 153.63(16) 2_655 .
O2W Yb2 O2C 82.50(16) 2_655 2_655
O2W Yb2 O2C 131.99(16) . 2_655
O3W Yb2 O2C 153.63(16) . 2_655
O3W Yb2 O2C 82.20(17) 2_655 2_655
O2C Yb2 O2C 98.1(2) . 2_655
O2W Yb2 O1C 78.76(15) 2_655 .
O2W Yb2 O1C 132.31(16) . .
O3W Yb2 O1C 79.51(17) . .
O3W Yb2 O1C 149.02(15) 2_655 .
O2C Yb2 O1C 54.68(15) . .
O2C Yb2 O1C 79.32(16) 2_655 .
O2W Yb2 O1C 132.31(16) 2_655 2_655
O2W Yb2 O1C 78.76(15) . 2_655
O3W Yb2 O1C 149.02(15) . 2_655
O3W Yb2 O1C 79.51(17) 2_655 2_655
O2C Yb2 O1C 79.32(16) . 2_655
O2C Yb2 O1C 54.68(15) 2_655 2_655
O1C Yb2 O1C 108.8(2) . 2_655
O2W Yb2 C31C 105.01(18) 2_655 .
O2W Yb2 C31C 107.50(19) . .
O3W Yb2 C31C 78.49(19) . .
O3W Yb2 C31C 171.79(19) 2_655 .
O2C Yb2 C31C 27.57(17) . .
O2C Yb2 C31C 89.59(19) 2_655 .
O1C Yb2 C31C 27.16(16) . .
O1C Yb2 C31C 95.52(18) 2_655 .
O2W Yb2 C31C 107.50(19) 2_655 2_655
O2W Yb2 C31C 105.01(18) . 2_655
O3W Yb2 C31C 171.79(19) . 2_655
O3W Yb2 C31C 78.49(19) 2_655 2_655
O2C Yb2 C31C 89.59(19) . 2_655
O2C Yb2 C31C 27.57(17) 2_655 2_655
O1C Yb2 C31C 95.52(18) . 2_655
O1C Yb2 C31C 27.15(16) 2_655 2_655
C31C Yb2 C31C 94.1(3) . 2_655
N1A C2A C3A 123.0(7) . .
N1A C2A H2A 118.5 . .
C3A C2A H2A 118.5 . .
N1B C2B C3B 124.2(6) . .
N1B C2B H2B 117.9 . .
C3B C2B H2B 117.9 . .
N1C C2C C3C 122.7(6) . .
N1C C2C H2C 118.6 . .
C3C C2C H2C 118.6 . .
N1D C2D C3D 124.4(7) . .
N1D C2D H2D 117.8 . .
C3D C2D H2D 117.8 . .
C2A C3A C4A 119.4(6) . .
C2A C3A C31A 121.0(6) . .
C4A C3A C31A 119.5(6) . .
C2B C3B C4B 118.3(6) . .
C2B C3B C31B 119.8(6) . .
C4B C3B C31B 121.8(6) . .
C2C C3C C4C 118.2(6) . .
C2C C3C C31C 121.4(6) . .
C4C C3C C31C 120.4(6) . .
C2D C3D C4D 118.3(6) . .
C2D C3D C31D 119.0(6) . .
C4D C3D C31D 122.6(7) . .
C5A C4A C3A 117.0(6) . .
C5A C4A H4A 121.5 . .
C3A C4A H4A 121.5 . .
C5B C4B C3B 117.4(7) . .
C5B C4B H4B 121.3 . .
C3B C4B H4B 121.3 . .
C5C C4C C3C 118.3(6) . .
C5C C4C H4C 120.9 . .
C3C C4C H4C 120.9 . .
C5D C4D C3D 117.4(7) . .
C5D C4D H4D 121.3 . .
C3D C4D H4D 121.3 . .
C6A C5A C4A 120.8(7) . .
C6A C5A Br1A 120.3(6) . .
C4A C5A Br1A 118.8(5) . .
C6B C5B C4B 120.1(6) . .
C6B C5B Br1B 119.4(5) . .
C4B C5B Br1B 120.4(6) . .
C6C C5C C4C 120.1(6) . .
C6C C5C Br1C 119.5(6) . .
C4C C5C Br1C 120.4(5) . .
C6D C5D C4D 120.0(7) . .
C6D C5D Br1D 118.6(5) . .
C4D C5D Br1D 121.4(6) . .
N1A C6A C5A 121.9(7) . .
N1A C6A H6A 119.1 . .
C5A C6A H6A 119.1 . .
N1B C6B C5B 122.2(6) . .
N1B C6B H6B 118.9 . .
C5B C6B H6B 118.9 . .
N1C C6C C5C 122.5(7) . .
N1C C6C H6C 118.7 . .
C5C C6C H6C 118.7 . .
N1D C6D C5D 122.9(6) . .
N1D C6D H6D 118.6 . .
C5D C6D H6D 118.6 . .
O2A C31A O1A 125.1(6) . .
O2A C31A C3A 118.1(6) . .
O1A C31A C3A 116.8(6) . .
O1B C31B O2B 122.1(6) . .
O1B C31B C3B 118.7(6) . .
O2B C31B C3B 119.1(6) . .
O1B C31B Yb1 59.2(3) . .
O2B C31B Yb1 62.9(3) . .
C3B C31B Yb1 177.9(5) . .
O1C C31C O2C 120.8(7) . .
O1C C31C C3C 120.9(6) . .
O2C C31C C3C 118.4(6) . .
O1C C31C Yb2 63.4(4) . .
O2C C31C Yb2 57.6(3) . .
C3C C31C Yb2 174.4(5) . .
O2D C31D O1D 125.6(6) . .
O2D C31D C3D 122.3(7) . .
O1D C31D C3D 112.1(6) . .
C6A N1A C2A 117.8(6) . .
C2B N1B C6B 117.7(6) . .
C6C N1C C2C 118.1(6) . .
C2D N1D C6D 117.0(6) . .
Yb1 O1W H11W 128.1 . .
Yb1 O1W H12W 123.3 . .
H11W O1W H12W 103.7 . .
Yb2 O2W H21W 127.1 . .
Yb2 O2W H22W 127.9 . .
H21W O2W H22W 104.8 . .
Yb2 O3W H31W 122.0 . .
Yb2 O3W H32W 121.2 . .
H31W O3W H32W 104.8 . .
C31A O1A Yb1 139.9(4) . .
C31B O1B Yb1 94.0(4) . .
C31C O1C Yb2 89.5(4) . .
C31B O2B Yb1 90.0(4) . .
C31C O2C Yb2 94.9(4) . .
C31D O1D H1D 110.4 . .

loop_
_geom_bond_atom_site_label_1
_geom_bond_atom_site_label_2
_geom_bond_distance
_geom_bond_site_symmetry_2
Yb1 O1A 2.207(5) .
Yb1 O1A 2.207(5) 2
Yb1 O1W 2.253(5) .
Yb1 O1W 2.253(5) 2
Yb1 O1B 2.404(4) 2
Yb1 O1B 2.404(4) .
Yb1 O2B 2.485(4) .
Yb1 O2B 2.485(4) 2
Yb1 C31B 2.791(6) .
Yb1 C31B 2.791(6) 2
Yb2 O2W 2.236(4) 2_655
Yb2 O2W 2.236(4) .
Yb2 O3W 2.276(5) .
Yb2 O3W 2.276(5) 2_655
Yb2 O2C 2.324(5) .
Yb2 O2C 2.324(5) 2_655
Yb2 O1C 2.452(5) .
Yb2 O1C 2.452(5) 2_655
Yb2 C31C 2.743(7) .
Yb2 C31C 2.743(7) 2_655
Br1A C5A 1.896(7) .
Br1B C5B 1.888(7) .
Br1C C5C 1.886(7) .
Br1D C5D 1.880(7) .
C2A N1A 1.343(9) .
C2A C3A 1.374(9) .
C2A H2A 0.9300 .
C2B N1B 1.325(8) .
C2B C3B 1.394(9) .
C2B H2B 0.9300 .
C2C N1C 1.354(9) .
C2C C3C 1.387(9) .
C2C H2C 0.9300 .
C2D N1D 1.333(8) .
C2D C3D 1.385(10) .
C2D H2D 0.9300 .
C3A C4A 1.395(9) .
C3A C31A 1.510(9) .
C3B C4B 1.394(9) .
C3B C31B 1.508(8) .
C3C C4C 1.400(8) .
C3C C31C 1.485(10) .
C3D C4D 1.400(10) .
C3D C31D 1.494(9) .
C4A C5A 1.378(9) .
C4A H4A 0.9300 .
C4B C5B 1.391(9) .
C4B H4B 0.9300 .
C4C C5C 1.377(9) .
C4C H4C 0.9300 .
C4D C5D 1.390(9) .
C4D H4D 0.9300 .
C5A C6A 1.376(9) .
C5B C6B 1.389(10) .
C5C C6C 1.374(9) .
C5D C6D 1.383(10) .
C6A N1A 1.341(9) .
C6A H6A 0.9300 .
C6B N1B 1.339(8) .
C6B H6B 0.9300 .
C6C N1C 1.332(8) .
C6C H6C 0.9300 .
C6D N1D 1.341(9) .
C6D H6D 0.9300 .
C31A O2A 1.250(8) .
C31A O1A 1.273(8) .
C31B O1B 1.259(8) .
C31B O2B 1.270(8) .
C31C O1C 1.252(8) .
C31C O2C 1.274(8) .
C31D O2D 1.204(8) .
C31D O1D 1.325(8) .
O1W H11W 0.8479 .
O1W H12W 0.8584 .
O2W H21W 0.8494 .
O2W H22W 0.8529 .
O3W H31W 0.8497 .
O3W H32W 0.8484 .
O1D H1D 0.7731 .

loop_
_geom_hbond_atom_site_label_D
_geom_hbond_atom_site_label_H
_geom_hbond_atom_site_label_A
_geom_hbond_distance_DH
_geom_hbond_distance_HA
_geom_hbond_distance_DA
_geom_hbond_angle_DHA
_geom_hbond_site_symmetry_A
O1W H11W O2C 0.85 1.90 2.731(6) 167.6 .
O1W H12W N1B 0.86 1.90 2.733(7) 163.2 3_566
O2W H22W N1C 0.85 1.84 2.681(7) 170.6 4_566
O2W H21W O2A 0.85 1.91 2.729(6) 163.2 2
O3W H31W O2B 0.85 1.94 2.770(6) 166.4 2
O3W H32W N1D 0.85 1.86 2.701(7) 169.2 .
